data_2227383
loop_
_publ_author_name
'Dutkiewicz, Grzegorz'
'Chidan Kumar, C. S.'
'Yathirajan, H. S.'
'Narayana, B.'
'Kubicki, Maciej'

_publ_section_title
;
 Fluconazolium picrate
;
_journal_coeditor_code DN2600
_journal_issue 10
_journal_name_full 'Acta Crystallographica Section E'
_journal_page_first o2568
_journal_paper_doi 10.1107/S1600536810036329
_journal_volume 66
_journal_year 2010
_chemical_formula_iupac 'C13 H13 F2 N6 O +, C6 H2 N3 O7 -'
_chemical_formula_moiety 'C13 H13 F2 N6 O +, C6 H2 N3 O7 -'
_chemical_formula_sum 'C19 H15 F2 N9 O8'
_chemical_formula_weight 535.40
_chemical_name_systematic
;
Fluconazolium picrate
;
_space_group_IT_number 14
_symmetry_cell_setting monoclinic
_symmetry_space_group_name_Hall '-P 2ybc'
_symmetry_space_group_name_H-M 'P 1 21/c 1'
_atom_sites_solution_hydrogens geom
_atom_sites_solution_primary direct
_atom_sites_solution_secondary difmap
_audit_creation_method SHELXL-97
_cell_angle_alpha 90.00
_cell_angle_beta 94.270(10)
_cell_angle_gamma 90.00
_cell_formula_units_Z 4
_cell_length_a 5.6470(10)
_cell_length_b 17.347(2)
_cell_length_c 22.571(2)
_cell_measurement_reflns_used 4361
_cell_measurement_temperature 100.0(10)
_cell_measurement_theta_max 22
_cell_measurement_theta_min 3
_cell_volume 2204.9(5)
_computing_cell_refinement 'CrysAlis Pro (Oxford Diffraction, 2009)'
_computing_data_collection 'CrysAlis Pro (Oxford Diffraction, 2009)'
_computing_data_reduction 'CrysAlis Pro (Oxford Diffraction, 2009)'
_computing_molecular_graphics 'Stereochemical Workstation Operation Manual (Siemens, 1989)'
_computing_publication_material 'SHELXL97 (Sheldrick, 2008)'
_computing_structure_refinement 'SHELXL97 (Sheldrick, 2008)'
_computing_structure_solution 'SIR92 (Altomare <i>et al.</i>, 1993)'
_diffrn_ambient_temperature 100.0(10)
_diffrn_measured_fraction_theta_full 0.998
_diffrn_measured_fraction_theta_max 0.875
_diffrn_measurement_device_type 'Kuma KM-4-CCD four-circle diffractometer'
_diffrn_measurement_method '\w scan'
_diffrn_radiation_monochromator graphite
_diffrn_radiation_source 'fine-focus sealed tube'
_diffrn_radiation_type MoK\a
_diffrn_radiation_wavelength 0.71073
_diffrn_reflns_av_R_equivalents 0.0229
_diffrn_reflns_av_sigmaI/netI 0.0393
_diffrn_reflns_limit_h_max 7
_diffrn_reflns_limit_h_min -7
_diffrn_reflns_limit_k_max 22
_diffrn_reflns_limit_k_min -20
_diffrn_reflns_limit_l_max 29
_diffrn_reflns_limit_l_min -30
_diffrn_reflns_number 18260
_diffrn_reflns_theta_full 25.00
_diffrn_reflns_theta_max 29.08
_diffrn_reflns_theta_min 2.96
_exptl_absorpt_coefficient_mu 0.139
_exptl_absorpt_correction_type none
_exptl_crystal_colour colourless
_exptl_crystal_density_diffrn 1.613
_exptl_crystal_density_method 'not measured'
_exptl_crystal_description block
_exptl_crystal_F_000 1096
_exptl_crystal_size_max 0.2
_exptl_crystal_size_mid 0.2
_exptl_crystal_size_min 0.15
_refine_diff_density_max 0.253
_refine_diff_density_min -0.244
_refine_ls_extinction_method none
_refine_ls_goodness_of_fit_ref 0.987
_refine_ls_hydrogen_treatment refall
_refine_ls_matrix_type full
_refine_ls_number_parameters 403
_refine_ls_number_reflns 5165
_refine_ls_number_restraints 0
_refine_ls_restrained_S_all 0.987
_refine_ls_R_factor_all 0.0564
_refine_ls_R_factor_gt 0.0347
_refine_ls_shift/su_max 0.004
_refine_ls_shift/su_mean 0.000
_refine_ls_structure_factor_coef Fsqd
_refine_ls_weighting_details 'calc w=1/[\s^2^(Fo^2^)+(0.045P)^2^] where P=(Fo^2^+2Fc^2^)/3'
_refine_ls_weighting_scheme calc
_refine_ls_wR_factor_gt 0.0780
_refine_ls_wR_factor_ref 0.0815
_reflns_number_gt 3576
_reflns_number_total 5165
_reflns_threshold_expression I>2\s(I)
_cod_data_source_file dn2600.cif
_cod_data_source_block I
_cod_original_sg_symbol_H-M 'P 21/c'
_cod_database_code 2227383
_cod_database_fobs_code 2227383

loop_
_symmetry_equiv_pos_as_xyz
'x, y, z'
'-x, y+1/2, -z+1/2'
'-x, -y, -z'
'x, -y-1/2, z-1/2'

loop_
_atom_site_type_symbol
_atom_site_label
_atom_site_fract_x
_atom_site_fract_y
_atom_site_fract_z
_atom_site_U_iso_or_equiv
_atom_site_adp_type
_atom_site_calc_flag
_atom_site_refinement_flags
_atom_site_occupancy
_atom_site_disorder_assembly
_atom_site_disorder_group
C C1 0.8252(2) 0.11241(8) 0.86298(6) 0.0140(3) Uani d . 1 . .
H H1A 0.824(2) 0.0864(9) 0.8249(6) 0.016(3) Uiso d . 1 . .
H H1B 0.965(2) 0.1014(8) 0.8865(6) 0.009(3) Uiso d . 1 . .
N N11 0.81990(17) 0.19482(7) 0.85106(4) 0.0137(2) Uani d . 1 . .
N N12 0.91454(19) 0.24730(7) 0.89174(5) 0.0196(3) Uani d . 1 . .
C C13 0.8628(2) 0.31378(10) 0.86711(6) 0.0202(3) Uani d . 1 . .
H H13 0.905(3) 0.3619(11) 0.8832(7) 0.030(4) Uiso d . 1 . .
N N14 0.74046(18) 0.30535(7) 0.81341(5) 0.0171(3) Uani d . 1 . .
H H14 0.679(3) 0.3395(11) 0.7870(8) 0.039(5) Uiso d . 1 . .
C C15 0.7157(2) 0.23020(9) 0.80471(6) 0.0161(3) Uani d . 1 . .
H H15 0.632(2) 0.2046(9) 0.7730(7) 0.022(4) Uiso d . 1 . .
C C2 0.6062(2) 0.08837(8) 0.89546(5) 0.0134(3) Uani d . 1 . .
H H2 0.416(3) 0.0969(11) 0.8248(8) 0.035(5) Uiso d . 1 . .
O O2 0.39596(14) 0.10601(6) 0.86009(4) 0.0158(2) Uani d . 1 . .
C C21 0.5940(2) 0.13196(8) 0.95392(5) 0.0132(3) Uani d . 1 . .
C C22 0.7674(2) 0.12590(8) 1.00064(5) 0.0145(3) Uani d . 1 . .
F F22 0.95997(12) 0.08001(5) 0.99397(3) 0.01995(19) Uani d . 1 . .
C C23 0.7581(2) 0.16294(9) 1.05430(6) 0.0192(3) Uani d . 1 . .
H H23 0.875(2) 0.1575(9) 1.0836(6) 0.014(3) Uiso d . 1 . .
C C24 0.5627(2) 0.20856(9) 1.06083(6) 0.0235(3) Uani d . 1 . .
F F24 0.54335(15) 0.24419(6) 1.11362(4) 0.0393(3) Uani d . 1 . .
C C25 0.3861(2) 0.21871(10) 1.01644(6) 0.0237(3) Uani d . 1 . .
H H25 0.256(3) 0.2508(9) 1.0228(6) 0.023(4) Uiso d . 1 . .
C C26 0.4056(2) 0.18052(9) 0.96320(6) 0.0183(3) Uani d . 1 . .
H H26 0.288(2) 0.1884(9) 0.9323(6) 0.017(4) Uiso d . 1 . .
C C3 0.6093(2) 0.00119(8) 0.90877(5) 0.0159(3) Uani d . 1 . .
H H3B 0.749(2) -0.0154(9) 0.9330(6) 0.022(4) Uiso d . 1 . .
H H3A 0.461(2) -0.0115(9) 0.9300(6) 0.026(4) Uiso d . 1 . .
N N31 0.60104(17) -0.04584(7) 0.85546(4) 0.0152(2) Uani d . 1 . .
N N32 0.80503(19) -0.07447(7) 0.83446(5) 0.0204(3) Uani d . 1 . .
C C33 0.7233(2) -0.11090(9) 0.78608(6) 0.0209(3) Uani d . 1 . .
H H33 0.822(2) -0.1390(10) 0.7617(6) 0.025(4) Uiso d . 1 . .
N N34 0.48410(19) -0.10769(7) 0.77458(5) 0.0195(3) Uani d . 1 . .
C C35 0.4149(2) -0.06607(9) 0.81927(5) 0.0174(3) Uani d . 1 . .
H H35 0.266(3) -0.0524(9) 0.8276(6) 0.023(4) Uiso d . 1 . .
C C41 0.4057(2) 0.08645(9) 0.69270(5) 0.0187(3) Uani d . 1 . .
O O41 0.49841(15) 0.08294(6) 0.74481(4) 0.0215(2) Uani d . 1 . .
C C42 0.4803(3) 0.03606(9) 0.64625(6) 0.0244(3) Uani d . 1 . .
N N42 0.6721(2) -0.01813(9) 0.66116(5) 0.0302(3) Uani d . 1 . .
O O421 0.6440(2) -0.08584(7) 0.64488(5) 0.0382(3) Uani d . 1 . .
O O422 0.85228(19) 0.00575(7) 0.68870(5) 0.0404(3) Uani d . 1 . .
C C43 0.3793(3) 0.03392(11) 0.58915(7) 0.0343(4) Uani d . 1 . .
H H43 0.440(3) -0.0046(11) 0.5629(7) 0.037(5) Uiso d . 1 . .
C C44 0.1963(3) 0.08515(10) 0.57331(6) 0.0337(4) Uani d . 1 . .
N N44 0.0919(3) 0.08703(10) 0.51239(6) 0.0498(5) Uani d . 1 . .
O O441 -0.0825(4) 0.12829(10) 0.50103(6) 0.0829(6) Uani d . 1 . .
O O442 0.1825(2) 0.04704(9) 0.47547(5) 0.0610(5) Uani d . 1 . .
C C45 0.1132(3) 0.13529(10) 0.61371(6) 0.0278(4) Uani d . 1 . .
H H45 -0.013(3) 0.1690(11) 0.6027(7) 0.031(4) Uiso d . 1 . .
C C46 0.2145(2) 0.13681(9) 0.67108(6) 0.0204(3) Uani d . 1 . .
N N46 0.11696(19) 0.19341(8) 0.70967(5) 0.0229(3) Uani d . 1 . .
O O461 -0.05047(19) 0.23362(8) 0.68997(5) 0.0437(3) Uani d . 1 . .
O O462 0.20457(16) 0.20171(7) 0.76060(4) 0.0285(3) Uani d . 1 . .

loop_
_atom_site_aniso_label
_atom_site_aniso_U_11
_atom_site_aniso_U_22
_atom_site_aniso_U_33
_atom_site_aniso_U_12
_atom_site_aniso_U_13
_atom_site_aniso_U_23
C1 0.0138(6) 0.0110(7) 0.0171(6) 0.0019(5) -0.0003(5) 0.0008(6)
N11 0.0122(5) 0.0143(6) 0.0146(5) -0.0004(5) 0.0004(4) 0.0002(5)
N12 0.0211(6) 0.0169(7) 0.0198(6) -0.0036(5) -0.0053(4) -0.0005(5)
C13 0.0238(7) 0.0162(8) 0.0199(7) -0.0017(6) -0.0037(5) -0.0002(6)
N14 0.0185(6) 0.0153(7) 0.0170(5) 0.0017(5) -0.0015(4) 0.0033(5)
C15 0.0162(6) 0.0168(8) 0.0151(6) -0.0008(6) -0.0006(5) 0.0010(6)
C2 0.0119(6) 0.0147(8) 0.0133(6) 0.0009(5) -0.0020(4) 0.0013(5)
O2 0.0129(4) 0.0220(6) 0.0121(4) 0.0011(4) -0.0023(3) -0.0008(4)
C21 0.0130(6) 0.0121(7) 0.0147(6) -0.0036(5) 0.0014(4) 0.0008(5)
C22 0.0134(6) 0.0112(8) 0.0191(6) -0.0003(5) 0.0014(5) 0.0025(5)
F22 0.0174(4) 0.0204(5) 0.0211(4) 0.0064(3) -0.0048(3) -0.0015(3)
C23 0.0172(7) 0.0225(9) 0.0170(6) -0.0023(6) -0.0038(5) 0.0008(6)
C24 0.0258(7) 0.0251(10) 0.0197(7) -0.0018(6) 0.0022(5) -0.0099(6)
F24 0.0361(5) 0.0550(7) 0.0259(4) 0.0109(5) -0.0038(4) -0.0226(5)
C25 0.0177(7) 0.0251(9) 0.0283(7) 0.0050(6) 0.0007(5) -0.0084(7)
C26 0.0149(7) 0.0202(9) 0.0194(6) -0.0011(6) -0.0027(5) -0.0016(6)
C3 0.0198(7) 0.0151(8) 0.0123(6) -0.0018(6) -0.0016(5) -0.0007(6)
N31 0.0161(5) 0.0136(7) 0.0156(5) -0.0010(5) 0.0000(4) -0.0002(5)
N32 0.0186(6) 0.0182(7) 0.0245(6) 0.0024(5) 0.0017(4) -0.0030(5)
C33 0.0240(7) 0.0172(8) 0.0217(7) 0.0015(6) 0.0027(5) -0.0026(6)
N34 0.0233(6) 0.0161(7) 0.0189(6) -0.0032(5) 0.0000(4) -0.0015(5)
C35 0.0176(7) 0.0167(8) 0.0177(6) -0.0020(6) 0.0005(5) 0.0001(6)
C41 0.0228(7) 0.0180(8) 0.0157(6) -0.0094(6) 0.0036(5) 0.0012(6)
O41 0.0247(5) 0.0227(6) 0.0165(5) -0.0004(4) -0.0019(4) -0.0013(4)
C42 0.0338(8) 0.0197(9) 0.0209(7) -0.0073(7) 0.0102(6) 0.0005(6)
N42 0.0391(8) 0.0252(9) 0.0291(7) -0.0068(7) 0.0202(6) 0.0009(6)
O421 0.0653(8) 0.0211(7) 0.0307(6) -0.0015(6) 0.0194(5) -0.0041(5)
O422 0.0281(6) 0.0334(8) 0.0617(8) -0.0049(5) 0.0165(5) 0.0012(6)
C43 0.0612(11) 0.0253(10) 0.0181(7) -0.0176(9) 0.0147(7) -0.0043(7)
C44 0.0629(11) 0.0245(10) 0.0130(7) -0.0170(8) -0.0031(6) 0.0042(7)
N44 0.0945(13) 0.0355(11) 0.0178(7) -0.0309(10) -0.0070(7) 0.0025(7)
O441 0.1649(16) 0.0369(10) 0.0378(8) 0.0117(11) -0.0534(9) 0.0016(7)
O442 0.0873(10) 0.0801(12) 0.0165(6) -0.0488(9) 0.0104(6) -0.0097(7)
C45 0.0388(9) 0.0231(10) 0.0204(7) -0.0132(7) -0.0053(6) 0.0088(7)
C46 0.0247(7) 0.0213(9) 0.0151(6) -0.0082(6) 0.0005(5) 0.0010(6)
N46 0.0196(6) 0.0293(8) 0.0193(6) -0.0016(5) -0.0012(4) 0.0051(6)
O461 0.0400(6) 0.0577(10) 0.0319(6) 0.0229(6) -0.0079(5) 0.0049(6)
O462 0.0275(5) 0.0390(8) 0.0183(5) 0.0075(5) -0.0022(4) -0.0036(5)

loop_
_atom_type_symbol
_atom_type_description
_atom_type_scat_dispersion_real
_atom_type_scat_dispersion_imag
_atom_type_scat_source
C C 0.0033 0.0016 'International Tables Vol C Tables 4.2.6.8 and 6.1.1.4'
H H 0.0000 0.0000 'International Tables Vol C Tables 4.2.6.8 and 6.1.1.4'
N N 0.0061 0.0033 'International Tables Vol C Tables 4.2.6.8 and 6.1.1.4'
O O 0.0106 0.0060 'International Tables Vol C Tables 4.2.6.8 and 6.1.1.4'
F F 0.0171 0.0103 'International Tables Vol C Tables 4.2.6.8 and 6.1.1.4'

loop_
_geom_angle_atom_site_label_1
_geom_angle_atom_site_label_2
_geom_angle_atom_site_label_3
_geom_angle_site_symmetry_1
_geom_angle_site_symmetry_3
_geom_angle
_geom_angle_publ_flag
N11 C1 C2 . . 110.35(10) ?
N11 C1 H1A . . 107.1(9) ?
C2 C1 H1A . . 110.0(8) ?
N11 C1 H1B . . 108.0(9) ?
C2 C1 H1B . . 110.4(8) ?
H1A C1 H1B . . 111.0(11) ?
C15 N11 N12 . . 110.59(12) ?
C15 N11 C1 . . 127.48(11) ?
N12 N11 C1 . . 121.76(10) ?
C13 N12 N11 . . 103.75(11) ?
N12 C13 N14 . . 111.61(14) ?
N12 C13 H13 . . 125.6(10) ?
N14 C13 H13 . . 122.7(10) ?
C15 N14 C13 . . 106.23(12) ?
C15 N14 H14 . . 121.5(12) ?
C13 N14 H14 . . 132.2(12) ?
N11 C15 N14 . . 107.81(12) ?
N11 C15 H15 . . 123.8(10) ?
N14 C15 H15 . . 128.3(10) ?
O2 C2 C21 . . 106.91(10) ?
O2 C2 C1 . . 110.03(10) ?
C21 C2 C1 . . 111.50(11) ?
O2 C2 C3 . . 108.61(10) ?
C21 C2 C3 . . 108.55(10) ?
C1 C2 C3 . . 111.11(11) ?
C2 O2 H2 . . 109.4(11) ?
C26 C21 C22 . . 115.93(12) ?
C26 C21 C2 . . 121.10(11) ?
C22 C21 C2 . . 122.97(11) ?
F22 C22 C23 . . 116.91(11) ?
F22 C22 C21 . . 118.86(11) ?
C23 C22 C21 . . 124.22(12) ?
C24 C23 C22 . . 116.55(12) ?
C24 C23 H23 . . 122.1(9) ?
C22 C23 H23 . . 121.4(9) ?
F24 C24 C25 . . 118.83(13) ?
F24 C24 C23 . . 118.39(12) ?
C25 C24 C23 . . 122.78(13) ?
C24 C25 C26 . . 118.19(13) ?
C24 C25 H25 . . 119.9(9) ?
C26 C25 H25 . . 121.9(9) ?
C25 C26 C21 . . 122.29(12) ?
C25 C26 H26 . . 118.5(9) ?
C21 C26 H26 . . 119.2(9) ?
N31 C3 C2 . . 113.00(10) ?
N31 C3 H3B . . 105.9(9) ?
C2 C3 H3B . . 113.4(10) ?
N31 C3 H3A . . 107.0(9) ?
C2 C3 H3A . . 107.8(9) ?
H3B C3 H3A . . 109.5(12) ?
C35 N31 N32 . . 109.77(11) ?
C35 N31 C3 . . 129.25(11) ?
N32 N31 C3 . . 120.95(10) ?
C33 N32 N31 . . 102.08(10) ?
N32 C33 N34 . . 114.93(12) ?
N32 C33 H33 . . 123.1(9) ?
N34 C33 H33 . . 121.9(9) ?
C35 N34 C33 . . 102.89(11) ?
N34 C35 N31 . . 110.32(12) ?
N34 C35 H35 . . 129.1(9) ?
N31 C35 H35 . . 120.6(9) ?
O41 C41 C46 . . 126.56(13) ?
O41 C41 C42 . . 121.71(14) ?
C46 C41 C42 . . 111.71(12) ?
C43 C42 C41 . . 124.96(15) ?
C43 C42 N42 . . 116.77(14) ?
C41 C42 N42 . . 118.25(12) ?
O422 N42 O421 . . 123.71(15) ?
O422 N42 C42 . . 118.37(14) ?
O421 N42 C42 . . 117.92(13) ?
C42 C43 C44 . . 118.30(16) ?
C42 C43 H43 . . 116.8(9) ?
C44 C43 H43 . . 124.9(9) ?
C45 C44 C43 . . 121.37(14) ?
C45 C44 N44 . . 118.70(17) ?
C43 C44 N44 . . 119.92(16) ?
O442 N44 O441 . . 123.84(15) ?
O442 N44 C44 . . 117.99(19) ?
O441 N44 C44 . . 118.18(17) ?
C44 C45 C46 . . 119.99(17) ?
C44 C45 H45 . . 120.7(10) ?
C46 C45 H45 . . 119.3(10) ?
C45 C46 C41 . . 123.64(14) ?
C45 C46 N46 . . 115.37(14) ?
C41 C46 N46 . . 121.00(11) ?
O462 N46 O461 . . 121.17(13) ?
O462 N46 C46 . . 119.90(12) ?
O461 N46 C46 . . 118.91(11) ?

loop_
_geom_bond_atom_site_label_1
_geom_bond_atom_site_label_2
_geom_bond_site_symmetry_2
_geom_bond_distance
_geom_bond_publ_flag
C1 N11 . 1.4546(18) ?
C1 C2 . 1.5414(17) ?
C1 H1A . 0.970(14) ?
C1 H1B . 0.938(13) ?
N11 C15 . 1.3136(16) ?
N11 N12 . 1.3728(16) ?
N12 C13 . 1.304(2) ?
C13 N14 . 1.3577(17) ?
C13 H13 . 0.934(18) ?
N14 C15 . 1.3240(19) ?
N14 H14 . 0.893(19) ?
C15 H15 . 0.940(15) ?
C2 O2 . 1.4140(14) ?
C2 C21 . 1.5267(17) ?
C2 C3 . 1.542(2) ?
O2 H2 . 0.828(17) ?
C21 C26 . 1.3850(19) ?
C21 C22 . 1.3886(17) ?
C22 F22 . 1.3652(15) ?
C22 C23 . 1.3753(19) ?
C23 C24 . 1.375(2) ?
C23 H23 . 0.904(13) ?
C24 F24 . 1.3539(16) ?
C24 C25 . 1.371(2) ?
C25 C26 . 1.384(2) ?
C25 H25 . 0.940(15) ?
C26 H26 . 0.938(14) ?
C3 N31 . 1.4515(16) ?
C3 H3B . 0.971(14) ?
C3 H3A . 1.018(14) ?
N31 C35 . 1.3297(16) ?
N31 N32 . 1.3710(15) ?
N32 C33 . 1.3152(18) ?
C33 N34 . 1.3577(18) ?
C33 H33 . 0.945(15) ?
N34 C35 . 1.3230(18) ?
C35 H35 . 0.909(14) ?
C41 O41 . 1.2529(15) ?
C41 C46 . 1.445(2) ?
C41 C42 . 1.451(2) ?
C42 C43 . 1.370(2) ?
C42 N42 . 1.454(2) ?
N42 O422 . 1.2245(17) ?
N42 O421 . 1.2373(18) ?
C43 C44 . 1.390(3) ?
C43 H43 . 0.972(18) ?
C44 C45 . 1.368(2) ?
C44 N44 . 1.456(2) ?
N44 O442 . 1.225(2) ?
N44 O441 . 1.229(2) ?
C45 C46 . 1.3766(19) ?
C45 H45 . 0.942(17) ?
C46 N46 . 1.4483(19) ?
N46 O462 . 1.2257(14) ?
N46 O461 . 1.2310(16) ?

loop_
_geom_hbond_atom_site_label_D
_geom_hbond_atom_site_label_H
_geom_hbond_atom_site_label_A
_geom_hbond_site_symmetry_A
_geom_hbond_distance_DH
_geom_hbond_distance_HA
_geom_hbond_distance_DA
_geom_hbond_angle_DHA
C1 H1A O41 . 0.970(14) 2.480(13) 3.1698(16) 127.9(10)
O2 H2 O41 . 0.828(17) 1.913(17) 2.7365(13) 173.0(16)
C15 H15 O462 . 0.940(15) 2.408(13) 3.0231(17) 122.8(11)
C1 H1B O2 1_655 0.938(13) 2.549(12) 3.2306(16) 129.8(10)
N14 H14 N34 2_656 0.893(19) 1.851(19) 2.7301(16) 167.8(17)
C26 H26 N12 1_455 0.938(14) 2.456(14) 3.3118(18) 151.6(11)
C43 H43 O442 3_656 0.972(18) 2.472(16) 3.280(2) 140.4(13)

loop_
_geom_torsion_atom_site_label_1
_geom_torsion_atom_site_label_2
_geom_torsion_atom_site_label_3
_geom_torsion_atom_site_label_4
_geom_torsion_site_symmetry_1
_geom_torsion_site_symmetry_2
_geom_torsion_site_symmetry_3
_geom_torsion_site_symmetry_4
_geom_torsion
_geom_torsion_publ_flag
C2 C1 N11 C15 . . . . -87.38(14) ?
C2 C1 N11 N12 . . . . 87.44(13) ?
C15 N11 N12 C13 . . . . -0.40(13) ?
C1 N11 N12 C13 . . . . -176.01(11) ?
N11 N12 C13 N14 . . . . 0.19(14) ?
N12 C13 N14 C15 . . . . 0.09(15) ?
N12 N11 C15 N14 . . . . 0.47(13) ?
C1 N11 C15 N14 . . . . 175.77(11) ?
C13 N14 C15 N11 . . . . -0.34(13) ?
N11 C1 C2 O2 . . . . 59.95(14) ?
N11 C1 C2 C21 . . . . -58.50(13) ?
N11 C1 C2 C3 . . . . -179.73(10) ?
O2 C2 C21 C26 . . . . -2.59(17) ?
C1 C2 C21 C26 . . . . 117.71(13) ?
C3 C2 C21 C26 . . . . -119.58(13) ?
O2 C2 C21 C22 . . . . 177.43(12) ?
C1 C2 C21 C22 . . . . -62.27(17) ?
C3 C2 C21 C22 . . . . 60.44(16) ?
C26 C21 C22 F22 . . . . -178.86(11) ?
C2 C21 C22 F22 . . . . 1.12(19) ?
C26 C21 C22 C23 . . . . 1.7(2) ?
C2 C21 C22 C23 . . . . -178.30(13) ?
F22 C22 C23 C24 . . . . -179.51(12) ?
C21 C22 C23 C24 . . . . -0.1(2) ?
C22 C23 C24 F24 . . . . 178.05(13) ?
C22 C23 C24 C25 . . . . -1.2(2) ?
F24 C24 C25 C26 . . . . -178.53(14) ?
C23 C24 C25 C26 . . . . 0.7(2) ?
C24 C25 C26 C21 . . . . 1.1(2) ?
C22 C21 C26 C25 . . . . -2.2(2) ?
C2 C21 C26 C25 . . . . 177.80(14) ?
O2 C2 C3 N31 . . . . 59.34(13) ?
C21 C2 C3 N31 . . . . 175.23(10) ?
C1 C2 C3 N31 . . . . -61.82(13) ?
C2 C3 N31 C35 . . . . -81.53(16) ?
C2 C3 N31 N32 . . . . 96.16(14) ?
C35 N31 N32 C33 . . . . -0.22(15) ?
C3 N31 N32 C33 . . . . -178.32(12) ?
N31 N32 C33 N34 . . . . 0.08(16) ?
N32 C33 N34 C35 . . . . 0.09(17) ?
C33 N34 C35 N31 . . . . -0.23(16) ?
N32 N31 C35 N34 . . . . 0.30(16) ?
C3 N31 C35 N34 . . . . 178.20(13) ?
O41 C41 C42 C43 . . . . 176.56(14) ?
C46 C41 C42 C43 . . . . -1.9(2) ?
O41 C41 C42 N42 . . . . -1.6(2) ?
C46 C41 C42 N42 . . . . 179.93(12) ?
C43 C42 N42 O422 . . . . 133.86(14) ?
C41 C42 N42 O422 . . . . -47.81(17) ?
C43 C42 N42 O421 . . . . -45.70(18) ?
C41 C42 N42 O421 . . . . 132.63(13) ?
C41 C42 C43 C44 . . . . 2.1(2) ?
N42 C42 C43 C44 . . . . -179.72(14) ?
C42 C43 C44 C45 . . . . -1.7(2) ?
C42 C43 C44 N44 . . . . 177.23(14) ?
C45 C44 N44 O442 . . . . 173.29(15) ?
C43 C44 N44 O442 . . . . -5.7(2) ?
C45 C44 N44 O441 . . . . -7.0(2) ?
C43 C44 N44 O441 . . . . 174.00(17) ?
C43 C44 C45 C46 . . . . 1.4(2) ?
N44 C44 C45 C46 . . . . -177.58(14) ?
C44 C45 C46 C41 . . . . -1.3(2) ?
C44 C45 C46 N46 . . . . 178.46(13) ?
O41 C41 C46 C45 . . . . -176.88(14) ?
C42 C41 C46 C45 . . . . 1.5(2) ?
O41 C41 C46 N46 . . . . 3.3(2) ?
C42 C41 C46 N46 . . . . -178.31(12) ?
C45 C46 N46 O462 . . . . -176.14(13) ?
C41 C46 N46 O462 . . . . 3.67(19) ?
C45 C46 N46 O461 . . . . 2.31(19) ?
C41 C46 N46 O461 . . . . -177.88(13) ?
